data_1526790
loop_
_publ_author_name
'Teplykh, A.E.'
'Pirogov, A.N.'
'Men'shikov, A.Z.'
'Bazuev, G.V.'

_publ_section_title
;
 Crystal structure and magnetic state of the La Mn1-x Vx O3 perovskites
;
_journal_name_full 'Physics of the Solid State'
_journal_page_first 2241
_journal_page_last 2249
_journal_volume 42
_journal_year 2000
_chemical_formula_sum 'La0.99 Mn0.2 O3 V0.79'
_chemical_name_systematic 'La0.99 (Mn0.2 V0.79) O3'
_space_group_IT_number 62
_symmetry_space_group_name_Hall '-P 2ac 2n'
_symmetry_space_group_name_H-M 'P n m a'
_cell_angle_alpha 90
_cell_angle_beta 90
_cell_angle_gamma 90
_cell_formula_units_Z 4
_cell_length_a 5.577
_cell_length_b 7.857
_cell_length_c 5.556
_cell_volume 243.456
_citation_journal_id_ASTM PSOSED
_cod_data_source_file Teplykh_PSOSED_2000_518.cif
_cod_data_source_block La0.99Mn0.2O3V0.79
_cod_original_cell_volume 243.4555
_cod_database_code 1526790

loop_
_symmetry_equiv_pos_as_xyz
x,y,z
-x+1/2,-y,z+1/2
x+1/2,-y+1/2,-z+1/2
-x,y+1/2,-z
-x,-y,-z
x-1/2,y,-z-1/2
-x-1/2,y-1/2,z-1/2
x,-y-1/2,z

loop_
_atom_site_label
_atom_site_type_symbol
_atom_site_fract_x
_atom_site_fract_y
_atom_site_fract_z
_atom_site_occupancy
_atom_site_U_iso_or_equiv
Mn1 Mn+3 0 0 0 0.198 0.0
La1 La+3 0.5302 0.25 0.0056 0.99 0.0
V1 V+3 0 0 0 0.792 0.0
O1 O-2 -0.017 0.25 -0.0629 1 0.0
O2 O-2 0.2913 0.0432 0.2188 1 0.0
